data_4104317
loop_
_publ_author_name
'R\"udiger Schmidt'
'Joon Hak Oh'
'Ya-Sen Sun'
'Manuela Deppisch'
'Ana-Maria Krause'
'Krzysztof Radacki'
'Holger Braunschweig'
'Martin K\"onemann'
'Peter Erk'
'Zhenan Bao'
'Frank W\"urthner'

_publ_contact_author_address
; Institut fuer Organische Chemie
Universitaet Wuerzburg
Am Hubland
97074 Wuerzburg, Germany
;
_publ_contact_author_email wuerthner@chemie.uni-wuerzburg.de
_publ_contact_author_fax +49-931-8884756
_publ_contact_author_name 'Prof. Dr. Frank Wuerthner'
_publ_contact_author_phone +49-931-8885340
_publ_section_title
;
 High-Performance Air-Stable n-Channel Organic Thin Film Transistors Based
 on Halogenated Perylene Bisimide Semiconductors
;
_journal_name_full 'Journal of the American Chemical Society'
_journal_page_first 6215
_journal_page_last 6228
_journal_paper_doi 10.1021/ja901077a
_journal_volume 131
_journal_year 2009
_chemical_formula_moiety 'C32 H12 F14 N2 O4'
_chemical_formula_sum 'C32 H12 F14 N2 O4'
_chemical_formula_weight 754.44
_chemical_name_common
;
?
;
_chemical_name_systematic
; 
?
;
_space_group_IT_number 2
_symmetry_cell_setting triclinic
_symmetry_space_group_name_Hall '-P 1'
_symmetry_space_group_name_H-M 'P -1'
_atom_sites_solution_hydrogens geom
_atom_sites_solution_primary direct
_atom_sites_solution_secondary difmap
_audit_creation_method SHELXL-97
_cell_angle_alpha 97.489(4)
_cell_angle_beta 94.373(4)
_cell_angle_gamma 98.033(4)
_cell_formula_units_Z 1
_cell_length_a 4.9104(4)
_cell_length_b 8.4835(7)
_cell_length_c 16.2891(13)
_cell_measurement_reflns_used 4146
_cell_measurement_temperature 100(2)
_cell_measurement_theta_max 26.16
_cell_measurement_theta_min 2.45
_cell_volume 663.08(9)
_computing_cell_refinement 'Saint+ ver. 7.53A (Bruker AXS)'
_computing_data_collection 'APEX2 ver. 2008.3 (Bruker AXS)'
_computing_data_reduction 'Saint+ ver. 7.53A (Bruker AXS)'
_computing_molecular_graphics 'XP ver. 5.1 (Bruker AXS, 1998)'
_computing_publication_material 'SHELXL-97 (Sheldrick, 2008)'
_computing_structure_refinement 'SHELXL-97 (Sheldrick, 1997)'
_computing_structure_solution 'SHELXS-97 (Sheldrick, 1990)'
_diffrn_ambient_temperature 100(2)
_diffrn_measured_fraction_theta_full 0.980
_diffrn_measured_fraction_theta_max 0.970
_diffrn_measurement_device_type 'Bruker APEX-II CCD'
_diffrn_measurement_method '\f and \w scans'
_diffrn_radiation_monochromator 'multi-layer mirror'
_diffrn_radiation_source 'rotating anode'
_diffrn_radiation_type MoK\a
_diffrn_radiation_wavelength 0.71073
_diffrn_reflns_av_R_equivalents 0.0402
_diffrn_reflns_av_sigmaI/netI 0.0334
_diffrn_reflns_limit_h_max 4
_diffrn_reflns_limit_h_min -6
_diffrn_reflns_limit_k_max 10
_diffrn_reflns_limit_k_min -10
_diffrn_reflns_limit_l_max 20
_diffrn_reflns_limit_l_min -19
_diffrn_reflns_number 10364
_diffrn_reflns_theta_full 26.00
_diffrn_reflns_theta_max 26.18
_diffrn_reflns_theta_min 2.45
_exptl_absorpt_coefficient_mu 0.191
_exptl_absorpt_correction_T_max 0.9981
_exptl_absorpt_correction_T_min 0.9219
_exptl_absorpt_correction_type multi-scan
_exptl_absorpt_process_details 'Sadabs 2004/1 (Brucker Nonius 2004)'
_exptl_crystal_colour red
_exptl_crystal_density_diffrn 1.889
_exptl_crystal_density_method 'not measured'
_exptl_crystal_description plate
_exptl_crystal_F_000 376
_exptl_crystal_size_max 0.20
_exptl_crystal_size_mid 0.12
_exptl_crystal_size_min 0.01
_refine_diff_density_max 0.360
_refine_diff_density_min -0.255
_refine_diff_density_rms 0.058
_refine_ls_extinction_method none
_refine_ls_goodness_of_fit_ref 1.057
_refine_ls_hydrogen_treatment constr
_refine_ls_matrix_type full
_refine_ls_number_parameters 235
_refine_ls_number_reflns 2577
_refine_ls_number_restraints 0
_refine_ls_restrained_S_all 1.057
_refine_ls_R_factor_all 0.0463
_refine_ls_R_factor_gt 0.0352
_refine_ls_shift/su_max 0.000
_refine_ls_shift/su_mean 0.000
_refine_ls_structure_factor_coef Fsqd
_refine_ls_weighting_details 'calc w=1/[\s^2^(Fo^2^)+(0.0436P)^2^+0.4054P] where P=(Fo^2^+2Fc^2^)/3'
_refine_ls_weighting_scheme calc
_refine_ls_wR_factor_gt 0.0935
_refine_ls_wR_factor_ref 0.0995
_reflns_number_gt 2081
_reflns_number_total 2577
_reflns_threshold_expression >2sigma(I)
_cod_data_source_file ja901077a_si_003.cif
_cod_data_source_block 1a
_cod_database_code 4104317

loop_
_symmetry_equiv_pos_as_xyz
'x, y, z'
'-x, -y, -z'

loop_
_atom_site_label
_atom_site_type_symbol
_atom_site_fract_x
_atom_site_fract_y
_atom_site_fract_z
_atom_site_U_iso_or_equiv
_atom_site_adp_type
_atom_site_occupancy
_atom_site_symmetry_multiplicity
_atom_site_calc_flag
_atom_site_refinement_flags
N1 N 0.4132(3) 0.32239(17) 0.22225(9) 0.0149(3) Uani 1 1 d .
C1 C 0.3867(4) 0.3688(2) 0.14282(11) 0.0149(4) Uani 1 1 d .
O1 O 0.5494(3) 0.47744(15) 0.12454(8) 0.0196(3) Uani 1 1 d .
C2 C 0.1501(4) 0.2818(2) 0.08531(11) 0.0139(4) Uani 1 1 d .
C3 C -0.0349(4) 0.1570(2) 0.11034(11) 0.0135(4) Uani 1 1 d .
C4 C 0.0134(4) 0.1087(2) 0.18925(11) 0.0150(4) Uani 1 1 d .
C5 C 0.2540(4) 0.1878(2) 0.24726(11) 0.0154(4) Uani 1 1 d .
O2 O 0.3141(3) 0.14482(15) 0.31320(8) 0.0202(3) Uani 1 1 d .
C6 C 0.1075(4) 0.3249(2) 0.00720(11) 0.0145(4) Uani 1 1 d .
H6 H 0.2344 0.4066 -0.0099 0.017 Uiso 1 1 calc R
C7 C -0.1208(4) 0.2494(2) -0.04683(11) 0.0147(4) Uani 1 1 d .
H7 H -0.1478 0.2819 -0.1001 0.018 Uiso 1 1 calc R
C8 C -0.3103(4) 0.1275(2) -0.02491(11) 0.0130(4) Uani 1 1 d .
C9 C -0.2666(4) 0.0792(2) 0.05531(11) 0.0132(4) Uani 1 1 d .
C10 C -0.4497(4) -0.0471(2) 0.08149(11) 0.0133(4) Uani 1 1 d .
C11 C -0.3933(4) -0.0903(2) 0.15971(11) 0.0166(4) Uani 1 1 d .
H11 H -0.5144 -0.1741 0.1773 0.020 Uiso 1 1 calc R
C12 C -0.1641(4) -0.0142(2) 0.21302(11) 0.0168(4) Uani 1 1 d .
H12 H -0.1299 -0.0472 0.2659 0.020 Uiso 1 1 calc R
C13 C 0.6276(4) 0.4160(2) 0.28320(11) 0.0154(4) Uani 1 1 d .
H13A H 0.7815 0.4649 0.2544 0.019 Uiso 1 1 calc R
H13B H 0.7014 0.3450 0.3202 0.019 Uiso 1 1 calc R
C14 C 0.5053(4) 0.5474(2) 0.33429(11) 0.0152(4) Uani 1 1 d .
F1 F 0.3973(2) 0.64314(13) 0.28339(6) 0.0198(3) Uani 1 1 d .
F2 F 0.2921(2) 0.48110(12) 0.37312(6) 0.0183(3) Uani 1 1 d .
C15 C 0.7148(4) 0.6544(2) 0.40017(11) 0.0159(4) Uani 1 1 d .
F3 F 0.9222(2) 0.72272(12) 0.35996(7) 0.0203(3) Uani 1 1 d .
F4 F 0.8184(2) 0.56007(12) 0.45082(6) 0.0191(3) Uani 1 1 d .
C16 C 0.6131(4) 0.7926(2) 0.45523(12) 0.0190(4) Uani 1 1 d .
F5 F 0.4042(2) 0.73714(13) 0.49537(7) 0.0256(3) Uani 1 1 d .
F6 F 0.5330(3) 0.89902(13) 0.40933(8) 0.0313(3) Uani 1 1 d .
F7 F 0.8186(2) 0.86476(13) 0.51050(7) 0.0277(3) Uani 1 1 d .

loop_
_atom_site_aniso_label
_atom_site_aniso_U_11
_atom_site_aniso_U_22
_atom_site_aniso_U_33
_atom_site_aniso_U_23
_atom_site_aniso_U_13
_atom_site_aniso_U_12
N1 0.0155(8) 0.0144(7) 0.0141(8) 0.0010(6) 0.0006(6) 0.0018(6)
C1 0.0159(9) 0.0138(9) 0.0162(9) 0.0012(7) 0.0045(8) 0.0054(7)
O1 0.0191(7) 0.0190(7) 0.0192(7) 0.0034(5) 0.0030(6) -0.0033(5)
C2 0.0147(9) 0.0116(8) 0.0161(9) -0.0003(7) 0.0038(7) 0.0052(7)
C3 0.0159(9) 0.0105(8) 0.0153(9) 0.0009(7) 0.0040(7) 0.0054(7)
C4 0.0166(9) 0.0132(9) 0.0161(9) 0.0013(7) 0.0026(7) 0.0052(7)
C5 0.0181(10) 0.0128(9) 0.0166(10) 0.0019(7) 0.0035(8) 0.0058(7)
O2 0.0240(7) 0.0181(7) 0.0179(7) 0.0053(5) -0.0026(6) 0.0008(5)
C6 0.0162(9) 0.0110(8) 0.0170(9) 0.0020(7) 0.0052(8) 0.0026(7)
C7 0.0188(9) 0.0126(8) 0.0141(9) 0.0031(7) 0.0026(7) 0.0053(7)
C8 0.0154(9) 0.0100(8) 0.0150(9) 0.0012(7) 0.0041(7) 0.0053(7)
C9 0.0149(9) 0.0106(8) 0.0153(9) 0.0013(7) 0.0050(7) 0.0053(7)
C10 0.0156(9) 0.0110(8) 0.0151(9) 0.0018(7) 0.0048(7) 0.0061(7)
C11 0.0199(10) 0.0131(9) 0.0175(9) 0.0044(7) 0.0037(8) 0.0012(7)
C12 0.0216(10) 0.0156(9) 0.0144(9) 0.0041(7) 0.0024(8) 0.0050(7)
C13 0.0148(9) 0.0153(9) 0.0157(9) 0.0007(7) -0.0002(7) 0.0026(7)
C14 0.0156(9) 0.0157(9) 0.0152(9) 0.0054(7) 0.0024(7) 0.0023(7)
F1 0.0238(6) 0.0198(5) 0.0184(6) 0.0052(4) 0.0005(5) 0.0102(5)
F2 0.0159(6) 0.0185(5) 0.0195(6) 0.0004(4) 0.0051(4) -0.0001(4)
C15 0.0173(9) 0.0152(9) 0.0158(9) 0.0061(7) 0.0016(8) 0.0010(7)
F3 0.0183(6) 0.0182(5) 0.0241(6) 0.0036(4) 0.0060(5) -0.0012(4)
F4 0.0210(6) 0.0178(5) 0.0186(6) 0.0043(4) -0.0025(5) 0.0039(4)
C16 0.0208(10) 0.0152(9) 0.0197(10) 0.0015(8) 0.0019(8) -0.0006(7)
F5 0.0245(6) 0.0236(6) 0.0266(6) -0.0044(5) 0.0102(5) -0.0007(5)
F6 0.0463(8) 0.0188(6) 0.0324(7) 0.0047(5) 0.0061(6) 0.0148(5)
F7 0.0269(7) 0.0227(6) 0.0285(7) -0.0071(5) 0.0022(5) -0.0034(5)

loop_
_atom_type_symbol
_atom_type_description
_atom_type_scat_dispersion_real
_atom_type_scat_dispersion_imag
_atom_type_scat_source
C C 0.0033 0.0016 'International Tables Vol C Tables 4.2.6.8 and 6.1.1.4'
H H 0.0000 0.0000 'International Tables Vol C Tables 4.2.6.8 and 6.1.1.4'
N N 0.0061 0.0033 'International Tables Vol C Tables 4.2.6.8 and 6.1.1.4'
O O 0.0106 0.0060 'International Tables Vol C Tables 4.2.6.8 and 6.1.1.4'
F F 0.0171 0.0103 'International Tables Vol C Tables 4.2.6.8 and 6.1.1.4'

loop_
_geom_angle_atom_site_label_1
_geom_angle_atom_site_label_2
_geom_angle_atom_site_label_3
_geom_angle
_geom_angle_site_symmetry_3
C1 N1 C5 125.04(15) .
C1 N1 C13 117.85(14) .
C5 N1 C13 117.07(15) .
O1 C1 N1 120.41(17) .
O1 C1 C2 123.14(17) .
N1 C1 C2 116.43(15) .
C6 C2 C3 119.98(17) .
C6 C2 C1 119.33(16) .
C3 C2 C1 120.67(16) .
C4 C3 C2 120.17(17) .
C4 C3 C9 120.06(16) .
C2 C3 C9 119.76(16) .
C12 C4 C3 120.14(17) .
C12 C4 C5 119.01(16) .
C3 C4 C5 120.85(16) .
O2 C5 N1 120.42(17) .
O2 C5 C4 123.48(17) .
N1 C5 C4 116.08(15) .
C2 C6 C7 120.39(16) .
C2 C6 H6 119.8 .
C7 C6 H6 119.8 .
C8 C7 C6 121.88(17) .
C8 C7 H7 119.1 .
C6 C7 H7 119.1 .
C7 C8 C9 118.50(17) .
C7 C8 C10 122.21(16) 2_455
C9 C8 C10 119.28(16) 2_455
C3 C9 C8 119.47(16) .
C3 C9 C10 118.92(16) .
C8 C9 C10 121.61(17) .
C11 C10 C9 118.85(17) .
C11 C10 C8 122.05(16) 2_455
C9 C10 C8 119.10(16) 2_455
C10 C11 C12 121.85(17) .
C10 C11 H11 119.1 .
C12 C11 H11 119.1 .
C4 C12 C11 120.17(17) .
C4 C12 H12 119.9 .
C11 C12 H12 119.9 .
N1 C13 C14 109.21(15) .
N1 C13 H13A 109.8 .
C14 C13 H13A 109.8 .
N1 C13 H13B 109.8 .
C14 C13 H13B 109.8 .
H13A C13 H13B 108.3 .
F2 C14 F1 106.24(14) .
F2 C14 C13 110.09(14) .
F1 C14 C13 110.09(14) .
F2 C14 C15 108.36(14) .
F1 C14 C15 108.22(14) .
C13 C14 C15 113.56(15) .
F4 C15 F3 108.68(14) .
F4 C15 C14 108.11(14) .
F3 C15 C14 107.44(14) .
F4 C15 C16 107.62(14) .
F3 C15 C16 106.81(14) .
C14 C15 C16 117.91(16) .
F7 C16 F5 108.58(15) .
F7 C16 F6 109.07(15) .
F5 C16 F6 108.91(16) .
F7 C16 C15 108.69(16) .
F5 C16 C15 111.01(15) .
F6 C16 C15 110.54(15) .

loop_
_geom_bond_atom_site_label_1
_geom_bond_atom_site_label_2
_geom_bond_distance
_geom_bond_site_symmetry_2
N1 C1 1.403(2) .
N1 C5 1.414(2) .
N1 C13 1.458(2) .
C1 O1 1.216(2) .
C1 C2 1.478(3) .
C2 C6 1.378(2) .
C2 C3 1.419(2) .
C3 C4 1.412(2) .
C3 C9 1.419(3) .
C4 C12 1.378(2) .
C4 C5 1.477(3) .
C5 O2 1.207(2) .
C6 C7 1.394(3) .
C6 H6 0.9500 .
C7 C8 1.393(2) .
C7 H7 0.9500 .
C8 C9 1.429(2) .
C8 C10 1.466(3) 2_455
C9 C10 1.431(2) .
C10 C11 1.390(2) .
C10 C8 1.466(3) 2_455
C11 C12 1.393(3) .
C11 H11 0.9500 .
C12 H12 0.9500 .
C13 C14 1.522(2) .
C13 H13A 0.9900 .
C13 H13B 0.9900 .
C14 F2 1.357(2) .
C14 F1 1.363(2) .
C14 C15 1.534(3) .
C15 F4 1.342(2) .
C15 F3 1.355(2) .
C15 C16 1.545(3) .
C16 F7 1.322(2) .
C16 F5 1.322(2) .
C16 F6 1.326(2) .

loop_
_geom_torsion_atom_site_label_1
_geom_torsion_atom_site_label_2
_geom_torsion_atom_site_label_3
_geom_torsion_atom_site_label_4
_geom_torsion
_geom_torsion_site_symmetry_1
_geom_torsion_site_symmetry_4
C5 N1 C1 O1 -173.20(16) . .
C13 N1 C1 O1 4.5(2) . .
C5 N1 C1 C2 8.3(2) . .
C13 N1 C1 C2 -174.06(14) . .
O1 C1 C2 C6 -0.4(3) . .
N1 C1 C2 C6 178.04(15) . .
O1 C1 C2 C3 -179.34(17) . .
N1 C1 C2 C3 -0.9(2) . .
C6 C2 C3 C4 177.80(15) . .
C1 C2 C3 C4 -3.3(2) . .
C6 C2 C3 C9 -1.3(2) . .
C1 C2 C3 C9 177.61(15) . .
C2 C3 C4 C12 -179.00(16) . .
C9 C3 C4 C12 0.1(3) . .
C2 C3 C4 C5 0.7(3) . .
C9 C3 C4 C5 179.79(15) . .
C1 N1 C5 O2 170.46(16) . .
C13 N1 C5 O2 -7.2(2) . .
C1 N1 C5 C4 -10.7(2) . .
C13 N1 C5 C4 171.62(15) . .
C12 C4 C5 O2 4.4(3) . .
C3 C4 C5 O2 -175.34(16) . .
C12 C4 C5 N1 -174.43(16) . .
C3 C4 C5 N1 5.9(2) . .
C3 C2 C6 C7 1.6(3) . .
C1 C2 C6 C7 -177.26(15) . .
C2 C6 C7 C8 -0.9(3) . .
C6 C7 C8 C9 -0.3(3) . .
C6 C7 C8 C10 -179.77(16) . 2_455
C4 C3 C9 C8 -178.94(15) . .
C2 C3 C9 C8 0.1(2) . .
C4 C3 C9 C10 0.5(2) . .
C2 C3 C9 C10 179.57(16) . .
C7 C8 C9 C3 0.6(2) . .
C10 C8 C9 C3 -179.87(15) 2_455 .
C7 C8 C9 C10 -178.80(16) . .
C10 C8 C9 C10 0.7(3) 2_455 .
C3 C9 C10 C11 -0.5(2) . .
C8 C9 C10 C11 178.91(15) . .
C3 C9 C10 C8 179.86(15) . 2_455
C8 C9 C10 C8 -0.7(3) . 2_455
C9 C10 C11 C12 0.0(3) . .
C8 C10 C11 C12 179.58(16) 2_455 .
C3 C4 C12 C11 -0.6(3) . .
C5 C4 C12 C11 179.65(16) . .
C10 C11 C12 C4 0.6(3) . .
C1 N1 C13 C14 92.71(18) . .
C5 N1 C13 C14 -89.43(18) . .
N1 C13 C14 F2 58.78(18) . .
N1 C13 C14 F1 -58.02(18) . .
N1 C13 C14 C15 -179.53(14) . .
F2 C14 C15 F4 64.47(18) . .
F1 C14 C15 F4 179.27(13) . .
C13 C14 C15 F4 -58.18(19) . .
F2 C14 C15 F3 -178.40(13) . .
F1 C14 C15 F3 -63.60(18) . .
C13 C14 C15 F3 58.95(19) . .
F2 C14 C15 C16 -57.8(2) . .
F1 C14 C15 C16 57.0(2) . .
C13 C14 C15 C16 179.57(15) . .
F4 C15 C16 F7 54.21(19) . .
F3 C15 C16 F7 -62.34(18) . .
C14 C15 C16 F7 176.71(14) . .
F4 C15 C16 F5 -65.15(19) . .
F3 C15 C16 F5 178.30(14) . .
C14 C15 C16 F5 57.3(2) . .
F4 C15 C16 F6 173.88(14) . .
F3 C15 C16 F6 57.33(19) . .
C14 C15 C16 F6 -63.6(2) . .
